data_1554221
loop_
_publ_author_name
'Pascal, Simon'
'Lavaud, Lucien'
'Azarias, Clo\'e'
'Canard, Gabriel'
'Giorgi, Michel'
'Jacquemin, Denis'
'Siri, Olivier'

_publ_section_title
;
 Controlling the canonical/zwitterionic balance through intramolecular
 proton transfer: a strategy for vapochromism
;
_journal_issue 9
_journal_name_full 'Materials Chemistry Frontiers'
_journal_page_first 1618
_journal_paper_doi 10.1039/C8QM00171E
_journal_volume 2
_journal_year 2018
_chemical_formula_moiety 'C22 H12 F12 N4'
_chemical_formula_sum 'C22 H12 F12 N4'
_chemical_formula_weight 560.36
_space_group_crystal_system monoclinic
_space_group_IT_number 14
_space_group_name_Hall '-P 2ybc'
_space_group_name_H-M_alt 'P 1 21/c 1'
_atom_sites_solution_hydrogens mixed
_atom_sites_solution_primary dual
_audit_creation_date 2017-10-12
_audit_creation_method
;
Olex2 1.2
(compiled 2017.08.10 svn.r3461 for OlexSys, GUI svn.r5381)
;
_audit_update_record
;
2018-03-22 deposited with the CCDC.
2018-05-18 downloaded from the CCDC.
;
_cell_angle_alpha 90
_cell_angle_beta 101.4090(10)
_cell_angle_gamma 90
_cell_formula_units_Z 8
_cell_length_a 15.8769(2)
_cell_length_b 17.4704(2)
_cell_length_c 16.9020(2)
_cell_measurement_reflns_used 15921
_cell_measurement_temperature 293
_cell_measurement_theta_max 70.8250
_cell_measurement_theta_min 3.7900
_cell_volume 4595.57(10)
_computing_cell_refinement 'CrysAlisPro 1.171.39.18b (Rigaku OD, 2015)'
_computing_data_collection 'CrysAlisPro 1.171.39.18b (Rigaku OD, 2015)'
_computing_data_reduction 'CrysAlisPro 1.171.39.18b (Rigaku OD, 2015)'
_computing_molecular_graphics 'Olex2 (Dolomanov et al., 2009)'
_computing_publication_material 'Olex2 (Dolomanov et al., 2009)'
_computing_structure_refinement 'ShelXL (Sheldrick, 2015)'
_computing_structure_solution 'ShelXT (Sheldrick, 2015)'
_diffrn_ambient_temperature 293
_diffrn_detector 'CCD plate'
_diffrn_detector_area_resol_mean 5.3048
_diffrn_detector_type AtlasS2
_diffrn_measured_fraction_theta_full 0.999
_diffrn_measured_fraction_theta_max 0.986
_diffrn_measurement_details
;
List of Runs (angles in degrees, time in seconds):

  # Type    Start    End  Width  t~exp~   \w     \q     \k     \f   Frames
#--------------------------------------------------------------------------
  1  \w   -107.00 -35.00   1.00    1.00    --  -17.77-178.00 -60.00   72
  2  \w    -92.00   3.00   1.00    1.00    --  -17.77 -38.00 120.00   95
  3  \w    -91.00 -36.00   1.00    1.00    --  -17.77 178.00 120.00   55
  4  \w    -91.00   4.00   1.00    1.00    --  -17.77 -57.00  60.00   95
  5  \w    -15.00  31.00   1.00    1.00    --   17.77  77.00 -60.00   46
  6  \w     62.00 104.00   1.00    1.00    --   17.77 178.00  30.00   42
  7  \w     15.00  63.00   1.00    1.00    --   17.77  77.00   0.00   48
  8  \w     39.00  94.00   1.00    1.00    --   17.77  77.00 -60.00   55
  9  \w    113.00 146.00   1.00   30.00    --  101.41 125.00 -60.00   33
 10  \w     25.00  76.00   1.00   30.00    --  101.41 -30.00 150.00   51
 11  \w     30.00 109.00   1.00   30.00    --  101.41 -94.00  60.00   79
 12  \w     59.00 120.00   1.00   30.00    --  101.41 -77.00 120.00   61
 13  \w     77.00 173.00   1.00   30.00    --  101.41  45.00  60.00   96
 14  \w     35.00 123.00   1.00   30.00    --  101.41 -45.00  30.00   88
 15  \w     72.00 104.00   1.00   30.00    --  101.41 -94.00 -30.00   32
 16  \w     95.00 173.00   1.00   30.00    --  101.41  45.00-180.00   78
 17  \w     30.00 114.00   1.00   30.00    --  101.41 -61.00 -90.00   84
 18  \w    112.00 139.00   1.00   30.00    --  101.41 125.00  60.00   27
 19  \w     28.00 121.00   1.00   30.00    --  101.41-125.00 -60.00   93
 20  \w     60.00 178.00   1.00   30.00    --  101.41  15.00 -30.00  118
;
_diffrn_measurement_device 'four-circle diffractometer'
_diffrn_measurement_device_type 'SuperNova, Dual, Cu at home/near, AtlasS2'
_diffrn_measurement_method '\w scans'
_diffrn_orient_matrix_type 'CrysAlisPro convention (1999,Acta A55,543-557)'
_diffrn_orient_matrix_UB_11 0.0486199000
_diffrn_orient_matrix_UB_12 -0.0583737000
_diffrn_orient_matrix_UB_13 -0.0425209000
_diffrn_orient_matrix_UB_21 -0.0266056000
_diffrn_orient_matrix_UB_22 -0.0646701000
_diffrn_orient_matrix_UB_23 0.0519936000
_diffrn_orient_matrix_UB_31 -0.0819969000
_diffrn_orient_matrix_UB_32 -0.0136570000
_diffrn_orient_matrix_UB_33 -0.0643337000
_diffrn_radiation_monochromator mirror
_diffrn_radiation_probe x-ray
_diffrn_radiation_type CuK\a
_diffrn_radiation_wavelength 1.54184
_diffrn_reflns_av_R_equivalents 0.0277
_diffrn_reflns_av_unetI/netI 0.0206
_diffrn_reflns_Laue_measured_fraction_full 0.999
_diffrn_reflns_Laue_measured_fraction_max 0.986
_diffrn_reflns_limit_h_max 18
_diffrn_reflns_limit_h_min -19
_diffrn_reflns_limit_k_max 21
_diffrn_reflns_limit_k_min -21
_diffrn_reflns_limit_l_max 19
_diffrn_reflns_limit_l_min -20
_diffrn_reflns_number 33093
_diffrn_reflns_point_group_measured_fraction_full 0.999
_diffrn_reflns_point_group_measured_fraction_max 0.986
_diffrn_reflns_theta_full 67.684
_diffrn_reflns_theta_max 70.952
_diffrn_reflns_theta_min 3.677
_diffrn_source 'micro-focus sealed X-ray tube'
_diffrn_source_type 'SuperNova (Cu) X-ray Source'
_exptl_absorpt_coefficient_mu 1.506
_exptl_absorpt_correction_T_max 1.00000
_exptl_absorpt_correction_T_min 0.70647
_exptl_absorpt_correction_type multi-scan
_exptl_absorpt_process_details
;
CrysAlisPro 1.171.39.18b (Rigaku Oxford Diffraction, 2015)
Empirical absorption correction using spherical harmonics,
 implemented in SCALE3 ABSPACK scaling algorithm.
;
_exptl_crystal_colour orange
_exptl_crystal_colour_primary orange
_exptl_crystal_density_diffrn 1.620
_exptl_crystal_description plate
_exptl_crystal_F_000 2240
_exptl_crystal_size_max 0.5
_exptl_crystal_size_mid 0.22
_exptl_crystal_size_min 0.03
_refine_diff_density_max 0.629
_refine_diff_density_min -0.758
_refine_diff_density_rms 0.074
_refine_ls_extinction_method none
_refine_ls_goodness_of_fit_ref 1.051
_refine_ls_hydrogen_treatment constr
_refine_ls_matrix_type full
_refine_ls_number_parameters 850
_refine_ls_number_reflns 8752
_refine_ls_number_restraints 261
_refine_ls_restrained_S_all 1.093
_refine_ls_R_factor_all 0.0882
_refine_ls_R_factor_gt 0.0815
_refine_ls_shift/su_max 0.000
_refine_ls_shift/su_mean 0.000
_refine_ls_structure_factor_coef Fsqd
_refine_ls_weighting_details 'w=1/[\s^2^(Fo^2^)+(0.1655P)^2^+1.8508P] where P=(Fo^2^+2Fc^2^)/3'
_refine_ls_weighting_scheme calc
_refine_ls_wR_factor_gt 0.2315
_refine_ls_wR_factor_ref 0.2431
_reflns_Friedel_coverage 0.000
_reflns_number_gt 7519
_reflns_number_total 8752
_reflns_threshold_expression 'I > 2\s(I)'
_cod_data_source_file c8qm00171e2.cif
_cod_data_source_block lnl294
_cod_database_code 1554221
_shelx_shelxl_version_number 2016/4
_chemical_oxdiff_formula 'c22 h12 n12 o4'
_shelx_space_group_comment
;
The symmetry employed for this shelxl refinement is uniquely defined
by the following loop, which should always be used as a source of
symmetry information in preference to the above space-group names.
They are only intended as comments.
;
_shelx_estimated_absorpt_t_max 0.956
_shelx_estimated_absorpt_t_min 0.520
_reflns_odcompleteness_completeness 99.96
_reflns_odcompleteness_iscentric 1
_reflns_odcompleteness_theta 64.99
_olex2_refinement_description
;
1. Fixed Uiso
 At 1.2 times of:
  All C(H) groups, All N(H) groups, All N(H,H) groups
2. Uiso/Uaniso restraints and constraints
Uanis(F26) = Uanis(F22)
Uanis(F19) = Uanis(F18)
Uanis(F27) = Uanis(F24)
Uanis(F25) = Uanis(F22)
3. Rigid body (RIGU) restrains
 F40, F41, F42, C43, F43, F44, F45
 with sigma for 1-2 distances of 0.004 and sigma for 1-3 distances of 0.004
 F35, F34, F36, C44, F39, F38, F37
 with sigma for 1-2 distances of 0.004 and sigma for 1-3 distances of 0.004
 F24, F23, C36, F22, F26, F25, F27
 with sigma for 1-2 distances of 0.004 and sigma for 1-3 distances of 0.004
 F29, F30, F28, C35, F31, F32, F33
 with sigma for 1-2 distances of 0.004 and sigma for 1-3 distances of 0.004
 F17, F18, F16, C22, F21, F20, F19
 with sigma for 1-2 distances of 0.004 and sigma for 1-3 distances of 0.004
 F11, F10, C21, F12, F14, F15, F13
 with sigma for 1-2 distances of 0.004 and sigma for 1-3 distances of 0.004
 F4, C14, F5, F6, F7, F9, F8
 with sigma for 1-2 distances of 0.004 and sigma for 1-3 distances of 0.004
4. Others
 Fixed Sof: F4(0.8) F5(0.8) F6(0.8) F7(0.2) F8(0.2) F9(0.2) F10(0.8) F11(0.8)
 F12(0.8) F13(0.2) F14(0.2) F15(0.2) F16(0.8) F17(0.8) F18(0.8) F19(0.2)
 F20(0.2) F21(0.2) F22(0.8) F23(0.8) F24(0.8) F25(0.2) F26(0.2) F27(0.2)
 F28(0.8) F29(0.8) F30(0.8) F31(0.2) F32(0.2) F33(0.2) F34(0.8) F35(0.8)
 F36(0.8) F37(0.2) F38(0.2) F39(0.2) F40(0.8) F41(0.8) F42(0.8) F43(0.2)
 F44(0.2) F45(0.2)
5.a Riding coordinates:
 N3(H3), N8(H8)
5.b Aromatic/amide H refined with riding coordinates:
 N1(H1), C2(H2), C5(H5), C8(H8A), C10(H10), C12(H12), C16(H16), C18(H18),
 C20(H20), N6(H6), C24(H24), C27(H27), C30(H30), C32(H32), C34(H34), C38(H38),
 C40(H40), C42(H42)
5.c X=CH2 refined with riding coordinates:
 N4(H4A,H4B), N7(H7A,H7B)
;
_olex2_submission_special_instructions 'No special instructions were received'
_oxdiff_exptl_absorpt_empirical_details
;
Empirical correction (ABSPACK) includes:
- Absorption correction using spherical harmonics
- Frame scaling
;
_oxdiff_exptl_absorpt_empirical_full_max 1.687
_oxdiff_exptl_absorpt_empirical_full_min 0.429

loop_
_space_group_symop_operation_xyz
'x, y, z'
'-x, y+1/2, -z+1/2'
'-x, -y, -z'
'x, -y-1/2, z-1/2'

loop_
_atom_site_label
_atom_site_type_symbol
_atom_site_fract_x
_atom_site_fract_y
_atom_site_fract_z
_atom_site_U_iso_or_equiv
_atom_site_adp_type
_atom_site_occupancy
_atom_site_site_symmetry_order
_atom_site_calc_flag
_atom_site_refinement_flags_posn
_atom_site_refinement_flags_adp
_atom_site_refinement_flags_occupancy
_atom_site_disorder_assembly
_atom_site_disorder_group
F1 F 0.93435(14) 0.3277(2) 0.72563(12) 0.1182(11) Uani 1 1 d . . . . .
F2 F 1.06211(16) 0.36223(12) 0.73602(10) 0.0830(6) Uani 1 1 d . . . . .
F3 F 1.03653(17) 0.24743(11) 0.75779(10) 0.0842(6) Uani 1 1 d . . . . .
F4 F 1.0080(4) 0.06832(14) 0.54546(17) 0.0975(11) Uani 0.8 1 d . U P A 1
F5 F 1.0424(5) 0.10499(19) 0.4383(4) 0.144(2) Uani 0.8 1 d . U P A 1
F6 F 0.9129(3) 0.0996(2) 0.4497(4) 0.146(2) Uani 0.8 1 d . U P A 1
F7 F 1.0647(7) 0.0807(7) 0.5021(12) 0.097(4) Uani 0.2 1 d . U P A 2
F8 F 0.9672(13) 0.1120(5) 0.4046(6) 0.082(3) Uani 0.2 1 d . U P A 2
F9 F 0.9392(11) 0.0729(6) 0.5057(11) 0.084(4) Uani 0.2 1 d . U P A 2
F10 F 0.7255(4) 0.0759(4) 0.4056(3) 0.1322(18) Uani 0.8 1 d . U P B .
F11 F 0.7794(3) 0.0718(2) 0.3017(3) 0.1193(13) Uani 0.8 1 d . U P B 1
F12 F 0.6456(5) 0.0463(3) 0.2908(5) 0.185(4) Uani 0.8 1 d . U P B 1
F13 F 0.7541(17) 0.0841(16) 0.3853(14) 0.131(6) Uani 0.2 1 d . U P B 2
F14 F 0.7224(18) 0.0643(11) 0.2642(13) 0.127(6) Uani 0.2 1 d . U P B 2
F15 F 0.6366(16) 0.0588(11) 0.3386(14) 0.121(5) Uani 0.2 1 d . U P B 2
F16 F 0.5226(2) 0.3696(4) 0.3899(3) 0.1405(17) Uani 0.8 1 d . U P C 1
F17 F 0.4526(3) 0.3350(5) 0.2757(3) 0.150(3) Uani 0.8 1 d . U P C 1
F18 F 0.4668(3) 0.2645(4) 0.3812(4) 0.147(2) Uani 0.8 1 d . U P C 1
F19 F 0.5007(12) 0.307(2) 0.4000(15) 0.147(2) Uani 0.2 1 d . U P C 2
F20 F 0.4845(12) 0.3699(16) 0.300(2) 0.154(11) Uani 0.2 1 d . U P C 2
F21 F 0.4433(10) 0.2552(17) 0.309(2) 0.194(9) Uani 0.2 1 d . U P C 2
N1 N 1.00779(12) 0.39356(11) 0.43370(11) 0.0401(4) Uani 1 1 d . . . . .
H1 H 1.044056 0.429495 0.450160 0.048 Uiso 1 1 calc R . . . .
N2 N 0.75953(13) 0.34888(13) 0.22116(12) 0.0497(5) Uani 1 1 d . . . . .
N3 N 1.07236(13) 0.47830(12) 0.33049(13) 0.0494(5) Uani 1 1 d . . . . .
H3 H 1.096546 0.507683 0.300795 0.059 Uiso 1 1 d R . . . .
N4 N 0.82641(17) 0.42997(15) 0.11902(13) 0.0608(6) Uani 1 1 d . . . . .
H4A H 0.844865 0.457139 0.083568 0.073 Uiso 1 1 calc R . . . .
H4B H 0.778233 0.406153 0.106188 0.073 Uiso 1 1 calc R . . . .
C1 C 0.96068(13) 0.39851(11) 0.35726(12) 0.0339(4) Uani 1 1 d . . . . .
C2 C 0.88348(13) 0.36383(12) 0.33105(12) 0.0365(4) Uani 1 1 d . . . . .
H2 H 0.861257 0.332229 0.366190 0.044 Uiso 1 1 calc R . . . .
C3 C 0.83550(13) 0.37479(12) 0.25053(12) 0.0377(4) Uani 1 1 d . . . . .
C4 C 0.87310(15) 0.42471(12) 0.19488(13) 0.0408(5) Uani 1 1 d . . . . .
C5 C 0.94949(15) 0.45976(12) 0.22132(13) 0.0421(5) Uani 1 1 d . . . . .
H5 H 0.971151 0.491967 0.186330 0.051 Uiso 1 1 calc R . . . .
C6 C 0.99811(13) 0.44887(11) 0.30147(12) 0.0358(4) Uani 1 1 d . . . . .
C7 C 1.00098(13) 0.33321(12) 0.48774(12) 0.0351(4) Uani 1 1 d . . . . .
C8 C 1.00434(13) 0.34868(12) 0.56852(12) 0.0371(4) Uani 1 1 d . . . . .
H8A H 1.007242 0.398986 0.586860 0.045 Uiso 1 1 calc R . . . .
C9 C 1.00336(13) 0.28840(13) 0.62221(12) 0.0379(4) Uani 1 1 d . . . . .
C10 C 0.99743(15) 0.21348(13) 0.59606(13) 0.0426(5) Uani 1 1 d . . . . .
H10 H 0.995617 0.173565 0.632098 0.051 Uiso 1 1 calc R . . . .
C11 C 0.99423(15) 0.19897(12) 0.51507(14) 0.0426(5) Uani 1 1 d . . . . .
C12 C 0.99605(15) 0.25769(13) 0.46068(13) 0.0415(5) Uani 1 1 d . . . . .
H12 H 0.994010 0.246899 0.406450 0.050 Uiso 1 1 calc R . . . .
C13 C 1.00788(17) 0.30611(15) 0.70965(14) 0.0489(5) Uani 1 1 d . . . . .
C14 C 0.9906(2) 0.11806(15) 0.48541(18) 0.0590(6) Uani 1 1 d . U . . .
C15 C 0.71417(15) 0.29987(15) 0.26433(13) 0.0470(5) Uani 1 1 d . . . . .
C16 C 0.73715(18) 0.22404(17) 0.27913(16) 0.0559(6) Uani 1 1 d . . . . .
H16 H 0.788107 0.205661 0.267044 0.067 Uiso 1 1 calc R . . . .
C17 C 0.6844(2) 0.17573(19) 0.31185(17) 0.0632(7) Uani 1 1 d . . . . .
C18 C 0.60891(18) 0.2026(2) 0.33228(17) 0.0661(8) Uani 1 1 d . . . . .
H18 H 0.573726 0.170052 0.354818 0.079 Uiso 1 1 calc R . . . .
C19 C 0.58758(16) 0.2784(2) 0.31837(16) 0.0635(8) Uani 1 1 d . . . . .
C20 C 0.63847(16) 0.32700(18) 0.28374(15) 0.0544(6) Uani 1 1 d . . . . .
H20 H 0.622190 0.377729 0.273421 0.065 Uiso 1 1 calc R . . . .
C21 C 0.7064(3) 0.0933(2) 0.3259(3) 0.0906(11) Uani 1 1 d . U . . .
C22 C 0.5060(2) 0.3098(3) 0.3374(2) 0.0910(12) Uani 1 1 d . U . . .
F22 F 0.7892(3) 0.2731(3) 0.5161(4) 0.1472(17) Uani 0.8 1 d . U P D 1
F23 F 0.7253(2) 0.3707(3) 0.4727(2) 0.1213(14) Uani 0.8 1 d . U P D 1
F24 F 0.7850(2) 0.3683(3) 0.5945(2) 0.1299(17) Uani 0.8 1 d . U P D 1
F25 F 0.8042(10) 0.2881(12) 0.5877(16) 0.1472(17) Uani 0.2 1 d . U P D 2
F26 F 0.7470(11) 0.3122(14) 0.4723(17) 0.1472(17) Uani 0.2 1 d . U P D 2
F27 F 0.7536(10) 0.3961(15) 0.5664(11) 0.1299(17) Uani 0.2 1 d . U P D 2
F28 F 0.5995(3) 0.06714(18) 0.5950(3) 0.1088(13) Uani 0.8 1 d . U P E 1
F29 F 0.5287(3) 0.0894(2) 0.4773(2) 0.0972(12) Uani 0.8 1 d . U P E 1
F30 F 0.4662(3) 0.09184(19) 0.5751(3) 0.1095(12) Uani 0.8 1 d . U P E 1
F31 F 0.5266(14) 0.0823(8) 0.6173(8) 0.111(4) Uani 0.2 1 d . U P E 2
F32 F 0.6083(10) 0.0766(7) 0.5343(14) 0.114(5) Uani 0.2 1 d . U P E 2
F33 F 0.4854(13) 0.0983(11) 0.4978(12) 0.119(6) Uani 0.2 1 d . U P E 2
F34 F 0.3482(3) 0.1128(2) 0.4018(4) 0.1329(17) Uani 0.8 1 d . U P F 1
F35 F 0.2421(3) 0.08124(19) 0.3151(2) 0.0925(11) Uani 0.8 1 d . U P F 1
F36 F 0.2232(6) 0.1154(2) 0.4309(4) 0.152(3) Uani 0.8 1 d . U P F 1
F37 F 0.2961(16) 0.1235(9) 0.4498(9) 0.109(5) Uani 0.2 1 d . U P F 2
F38 F 0.298(3) 0.0813(14) 0.3440(17) 0.174(11) Uani 0.2 1 d . U P F 2
F39 F 0.1880(12) 0.0997(13) 0.368(2) 0.176(10) Uani 0.2 1 d . U P F 2
F40 F 0.1910(4) 0.3816(3) 0.1298(3) 0.1073(16) Uani 0.8 1 d . U P G 1
F41 F 0.2104(4) 0.2673(3) 0.10489(17) 0.1164(13) Uani 0.8 1 d . U P G 1
F42 F 0.3175(2) 0.3420(6) 0.1405(3) 0.153(3) Uani 0.8 1 d . U P G 1
F43 F 0.2910(15) 0.2757(8) 0.1235(9) 0.106(5) Uani 0.2 1 d . U P G 2
F44 F 0.2910(14) 0.3889(9) 0.1504(11) 0.105(6) Uani 0.2 1 d . U P G 2
F45 F 0.1799(8) 0.336(2) 0.1145(11) 0.154(10) Uani 0.2 1 d . U P G 2
N5 N 0.48000(14) 0.37069(14) 0.64693(13) 0.0559(5) Uani 1 1 d . . . . .
N6 N 0.23064(13) 0.40239(13) 0.43170(12) 0.0493(5) Uani 1 1 d . . . . .
H6 H 0.191189 0.435818 0.415709 0.059 Uiso 1 1 calc R . . . .
N7 N 0.41298(19) 0.45919(18) 0.74229(15) 0.0774(8) Uani 1 1 d . . . . .
H7A H 0.393598 0.487551 0.776247 0.093 Uiso 1 1 calc R . . . .
H7B H 0.463737 0.439974 0.754966 0.093 Uiso 1 1 calc R . . . .
N8 N 0.15642(13) 0.47576(12) 0.53634(13) 0.0505(5) Uani 1 1 d . . . . .
H8 H 0.129342 0.502220 0.566202 0.061 Uiso 1 1 d R . . . .
C23 C 0.40378(15) 0.39440(14) 0.61544(14) 0.0454(5) Uani 1 1 d . . . . .
C24 C 0.35701(14) 0.37986(14) 0.53512(14) 0.0434(5) Uani 1 1 d . . . . .
H24 H 0.381808 0.349489 0.500734 0.052 Uiso 1 1 calc R . . . .
C25 C 0.27720(14) 0.40950(13) 0.50809(13) 0.0401(5) Uani 1 1 d . . . . .
C26 C 0.23444(14) 0.45542(12) 0.56362(13) 0.0402(5) Uani 1 1 d . . . . .
C27 C 0.28337(17) 0.47190(14) 0.64278(15) 0.0494(6) Uani 1 1 d . . . . .
H27 H 0.258877 0.502347 0.677322 0.059 Uiso 1 1 calc R . . . .
C28 C 0.36348(17) 0.44475(15) 0.66868(14) 0.0500(5) Uani 1 1 d . . . . .
C29 C 0.52768(15) 0.32081(15) 0.60741(14) 0.0481(5) Uani 1 1 d . . . . .
C30 C 0.50561(15) 0.24387(15) 0.59456(15) 0.0492(5) Uani 1 1 d . . . . .
H30 H 0.454330 0.225555 0.606004 0.059 Uiso 1 1 calc R . . . .
C31 C 0.56037(15) 0.19495(15) 0.56471(14) 0.0475(5) Uani 1 1 d . . . . .
C32 C 0.63602(16) 0.22147(16) 0.54501(14) 0.0501(6) Uani 1 1 d . . . . .
H32 H 0.671876 0.188440 0.523885 0.060 Uiso 1 1 calc R . . . .
C33 C 0.65700(15) 0.29773(17) 0.55735(15) 0.0523(6) Uani 1 1 d . . . . .
C34 C 0.60409(17) 0.34728(16) 0.58877(16) 0.0539(6) Uani 1 1 d . . . . .
H34 H 0.619620 0.398376 0.597452 0.065 Uiso 1 1 calc R . . . .
C35 C 0.53926(19) 0.11182(17) 0.55362(18) 0.0597(6) Uani 1 1 d . U . . .
C36 C 0.7382(2) 0.3276(3) 0.5384(2) 0.0780(9) Uani 1 1 d . U . . .
C37 C 0.24208(14) 0.34445(14) 0.37675(13) 0.0431(5) Uani 1 1 d . . . . .
C38 C 0.23967(15) 0.36235(15) 0.29642(14) 0.0469(5) Uani 1 1 d . . . . .
H38 H 0.233870 0.412971 0.279182 0.056 Uiso 1 1 calc R . . . .
C39 C 0.24598(15) 0.30408(17) 0.24176(14) 0.0505(6) Uani 1 1 d . . . . .
C40 C 0.25543(16) 0.22890(17) 0.26624(16) 0.0528(6) Uani 1 1 d . . . . .
H40 H 0.260179 0.190334 0.229457 0.063 Uiso 1 1 calc R . . . .
C41 C 0.25774(16) 0.21168(15) 0.34675(16) 0.0512(6) Uani 1 1 d . . . . .
C42 C 0.25170(15) 0.26901(15) 0.40205(14) 0.0471(5) Uani 1 1 d . . . . .
H42 H 0.254104 0.256841 0.456014 0.056 Uiso 1 1 calc R . . . .
C43 C 0.2446(2) 0.3248(2) 0.15539(17) 0.0671(8) Uani 1 1 d . U . . .
C44 C 0.2658(3) 0.13088(19) 0.3751(2) 0.0747(8) Uani 1 1 d . U . . .

loop_
_atom_site_aniso_label
_atom_site_aniso_U_11
_atom_site_aniso_U_22
_atom_site_aniso_U_33
_atom_site_aniso_U_23
_atom_site_aniso_U_13
_atom_site_aniso_U_12
F1 0.0743(13) 0.233(3) 0.0549(11) -0.0221(15) 0.0301(10) 0.0331(16)
F2 0.1234(17) 0.0778(12) 0.0450(9) -0.0134(8) 0.0100(9) -0.0275(11)
F3 0.1406(19) 0.0714(11) 0.0404(8) 0.0135(7) 0.0178(10) 0.0017(11)
F4 0.181(4) 0.0372(11) 0.0736(16) -0.0009(10) 0.024(2) 0.0086(17)
F5 0.253(6) 0.0565(18) 0.174(4) -0.032(2) 0.165(5) -0.009(3)
F6 0.136(3) 0.073(2) 0.192(5) -0.046(3) -0.060(3) -0.015(2)
F7 0.069(5) 0.054(6) 0.162(12) -0.031(7) 0.008(7) 0.018(4)
F8 0.154(11) 0.037(4) 0.060(4) -0.025(3) 0.028(6) -0.006(6)
F9 0.116(8) 0.041(5) 0.121(9) -0.029(5) 0.085(8) -0.031(5)
F10 0.165(5) 0.130(4) 0.108(3) 0.062(3) 0.041(3) 0.026(3)
F11 0.153(4) 0.0723(19) 0.142(4) 0.008(2) 0.052(3) 0.019(2)
F12 0.163(5) 0.073(3) 0.272(8) -0.003(5) -0.072(6) -0.038(3)
F13 0.148(7) 0.140(15) 0.103(7) 0.060(9) 0.023(5) 0.020(7)
F14 0.185(18) 0.079(9) 0.126(8) 0.021(8) 0.055(11) 0.038(13)
F15 0.156(9) 0.064(8) 0.157(13) 0.001(9) 0.065(7) -0.049(8)
F16 0.084(2) 0.224(5) 0.119(3) -0.042(3) 0.036(2) 0.032(3)
F17 0.051(2) 0.319(9) 0.076(2) 0.045(3) 0.0051(16) 0.047(3)
F18 0.077(3) 0.232(6) 0.149(3) 0.063(4) 0.067(3) 0.002(3)
F19 0.077(3) 0.232(6) 0.149(3) 0.063(4) 0.067(3) 0.002(3)
F20 0.059(10) 0.194(16) 0.22(3) 0.097(18) 0.059(12) 0.055(10)
F21 0.046(7) 0.239(18) 0.31(2) -0.03(2) 0.061(13) -0.050(10)
N1 0.0460(9) 0.0411(9) 0.0338(9) 0.0023(7) 0.0088(7) -0.0099(7)
N2 0.0440(10) 0.0615(12) 0.0427(10) 0.0021(9) 0.0064(8) -0.0051(9)
N3 0.0467(10) 0.0500(11) 0.0526(11) 0.0122(9) 0.0128(9) -0.0073(8)
N4 0.0708(14) 0.0698(14) 0.0388(10) 0.0107(10) 0.0035(10) -0.0051(11)
C1 0.0378(10) 0.0330(9) 0.0332(9) -0.0001(7) 0.0130(8) 0.0027(7)
C2 0.0389(10) 0.0393(10) 0.0339(10) 0.0010(8) 0.0134(8) -0.0013(8)
C3 0.0399(10) 0.0389(10) 0.0357(10) -0.0029(8) 0.0111(8) 0.0039(8)
C4 0.0490(11) 0.0388(10) 0.0355(10) 0.0019(8) 0.0109(9) 0.0062(9)
C5 0.0534(12) 0.0379(10) 0.0381(11) 0.0060(8) 0.0163(9) 0.0014(9)
C6 0.0412(10) 0.0298(9) 0.0396(10) 0.0018(7) 0.0156(8) 0.0029(7)
C7 0.0369(9) 0.0383(10) 0.0314(9) 0.0018(7) 0.0099(7) -0.0035(8)
C8 0.0418(10) 0.0369(10) 0.0346(10) -0.0027(8) 0.0122(8) -0.0038(8)
C9 0.0400(10) 0.0429(11) 0.0326(10) 0.0014(8) 0.0117(8) -0.0015(8)
C10 0.0484(12) 0.0392(11) 0.0418(11) 0.0055(9) 0.0130(9) -0.0032(9)
C11 0.0497(12) 0.0362(11) 0.0433(11) -0.0025(9) 0.0122(9) -0.0012(9)
C12 0.0490(12) 0.0420(11) 0.0345(10) -0.0035(8) 0.0111(9) -0.0012(9)
C13 0.0595(14) 0.0539(13) 0.0360(11) 0.0025(9) 0.0156(10) 0.0008(11)
C14 0.0799(17) 0.0408(12) 0.0569(15) -0.0080(11) 0.0145(13) -0.0048(12)
C15 0.0394(11) 0.0637(14) 0.0357(10) -0.0037(10) 0.0024(8) -0.0105(10)
C16 0.0519(13) 0.0648(16) 0.0505(13) -0.0013(11) 0.0091(11) -0.0071(12)
C17 0.0635(16) 0.0720(18) 0.0501(14) 0.0022(12) 0.0018(12) -0.0183(14)
C18 0.0520(14) 0.097(2) 0.0462(13) 0.0066(14) 0.0022(11) -0.0270(15)
C19 0.0379(12) 0.106(2) 0.0439(13) 0.0056(14) 0.0023(10) -0.0110(13)
C20 0.0432(12) 0.0750(17) 0.0428(12) -0.0011(11) 0.0035(10) -0.0021(11)
C21 0.101(3) 0.070(2) 0.095(3) 0.0117(19) 0.006(2) -0.0189(19)
C22 0.0440(15) 0.167(4) 0.0624(18) 0.024(2) 0.0128(14) 0.0053(19)
F22 0.082(2) 0.145(3) 0.242(5) 0.000(3) 0.099(3) 0.0020(19)
F23 0.099(2) 0.169(3) 0.095(2) 0.054(2) 0.0169(17) -0.056(2)
F24 0.067(2) 0.226(5) 0.093(3) -0.026(3) 0.0062(15) -0.069(3)
F25 0.082(2) 0.145(3) 0.242(5) 0.000(3) 0.099(3) 0.0020(19)
F26 0.082(2) 0.145(3) 0.242(5) 0.000(3) 0.099(3) 0.0020(19)
F27 0.067(2) 0.226(5) 0.093(3) -0.026(3) 0.0062(15) -0.069(3)
F28 0.107(2) 0.0579(15) 0.141(3) 0.026(2) -0.026(2) 0.0063(16)
F29 0.152(4) 0.0747(18) 0.0705(17) -0.0184(13) 0.034(2) -0.028(2)
F30 0.106(2) 0.0734(18) 0.171(4) -0.017(2) 0.080(2) -0.0295(18)
F31 0.158(14) 0.083(8) 0.092(7) 0.034(6) 0.027(7) -0.041(9)
F32 0.101(8) 0.058(7) 0.192(16) -0.027(9) 0.050(10) 0.006(6)
F33 0.122(10) 0.102(11) 0.107(10) 0.004(10) -0.041(9) -0.037(10)
F34 0.127(3) 0.078(2) 0.164(4) 0.013(2) -0.041(3) 0.019(2)
F35 0.124(3) 0.0543(15) 0.099(2) -0.0196(14) 0.022(2) -0.0158(19)
F36 0.277(8) 0.068(2) 0.155(4) 0.005(3) 0.154(5) -0.010(4)
F37 0.171(14) 0.075(8) 0.082(6) 0.028(6) 0.025(8) 0.015(10)
F38 0.28(3) 0.117(14) 0.156(16) 0.021(12) 0.127(19) 0.11(2)
F39 0.095(8) 0.113(15) 0.31(3) 0.065(19) 0.002(13) -0.034(8)
F40 0.134(4) 0.137(3) 0.0491(17) 0.0173(18) 0.014(2) 0.042(3)
F41 0.162(4) 0.142(3) 0.0438(14) -0.0303(17) 0.018(2) -0.003(3)
F42 0.0610(17) 0.334(9) 0.070(3) 0.063(5) 0.0255(15) -0.016(3)
F43 0.174(14) 0.094(7) 0.079(8) 0.006(6) 0.101(10) 0.025(8)
F44 0.150(15) 0.103(8) 0.074(8) 0.006(7) 0.050(10) -0.049(9)
F45 0.032(4) 0.36(3) 0.067(11) 0.061(17) -0.007(5) -0.015(9)
N5 0.0526(12) 0.0654(13) 0.0460(11) -0.0090(10) 0.0007(9) 0.0084(10)
N6 0.0492(10) 0.0581(12) 0.0393(10) -0.0092(8) 0.0056(8) 0.0162(9)
N7 0.0827(18) 0.097(2) 0.0466(13) -0.0263(13) -0.0021(12) 0.0141(15)
N8 0.0445(10) 0.0511(11) 0.0591(12) -0.0170(9) 0.0179(9) 0.0010(8)
C23 0.0487(12) 0.0473(12) 0.0405(11) -0.0040(9) 0.0094(9) 0.0003(9)
C24 0.0438(11) 0.0508(12) 0.0370(11) -0.0069(9) 0.0110(9) 0.0044(9)
C25 0.0432(11) 0.0422(11) 0.0371(10) -0.0056(8) 0.0131(9) 0.0014(8)
C26 0.0436(11) 0.0365(10) 0.0438(11) -0.0065(8) 0.0166(9) -0.0035(8)
C27 0.0588(14) 0.0475(12) 0.0452(12) -0.0147(10) 0.0184(11) 0.0011(10)
C28 0.0578(14) 0.0522(13) 0.0397(11) -0.0104(10) 0.0088(10) -0.0018(11)
C29 0.0411(11) 0.0611(14) 0.0391(11) 0.0010(10) 0.0010(9) 0.0055(10)
C30 0.0418(11) 0.0609(14) 0.0444(12) 0.0038(10) 0.0073(9) -0.0001(10)
C31 0.0452(12) 0.0558(13) 0.0403(11) 0.0077(10) 0.0059(9) 0.0032(10)
C32 0.0424(12) 0.0646(15) 0.0428(12) 0.0100(10) 0.0072(9) 0.0079(10)
C33 0.0392(12) 0.0690(16) 0.0470(12) 0.0118(11) 0.0043(10) -0.0004(10)
C34 0.0497(13) 0.0575(14) 0.0510(13) 0.0063(11) 0.0011(10) -0.0036(11)
C35 0.0625(15) 0.0577(15) 0.0585(15) 0.0050(12) 0.0108(12) 0.0006(12)
C36 0.0493(15) 0.109(3) 0.077(2) 0.0082(18) 0.0162(15) -0.0174(16)
C37 0.0365(10) 0.0568(13) 0.0367(11) -0.0099(9) 0.0090(8) 0.0028(9)
C38 0.0424(11) 0.0595(14) 0.0400(11) -0.0045(10) 0.0109(9) 0.0036(10)
C39 0.0408(11) 0.0744(16) 0.0379(12) -0.0102(11) 0.0117(9) 0.0000(11)
C40 0.0467(12) 0.0657(15) 0.0481(13) -0.0196(11) 0.0142(10) -0.0014(11)
C41 0.0463(12) 0.0552(14) 0.0529(13) -0.0111(11) 0.0118(10) -0.0019(10)
C42 0.0453(12) 0.0579(14) 0.0385(11) -0.0055(10) 0.0097(9) -0.0002(10)
C43 0.0624(16) 0.100(2) 0.0412(13) -0.0060(14) 0.0152(12) 0.0038(15)
C44 0.091(2) 0.0589(17) 0.0749(19) -0.0090(14) 0.0181(17) 0.0008(15)

loop_
_atom_type_symbol
_atom_type_description
_atom_type_scat_dispersion_real
_atom_type_scat_dispersion_imag
_atom_type_scat_source
C C 0.0181 0.0091 'International Tables Vol C Tables 4.2.6.8 and 6.1.1.4'
H H 0.0000 0.0000 'International Tables Vol C Tables 4.2.6.8 and 6.1.1.4'
F F 0.0727 0.0534 'International Tables Vol C Tables 4.2.6.8 and 6.1.1.4'
N N 0.0311 0.0180 'International Tables Vol C Tables 4.2.6.8 and 6.1.1.4'

loop_
_geom_angle_atom_site_label_1
_geom_angle_atom_site_label_2
_geom_angle_atom_site_label_3
_geom_angle
C21 F10 F15 50.7(7)
C1 N1 H1 117.9
C1 N1 C7 124.25(17)
C7 N1 H1 117.9
C3 N2 C15 123.2(2)
C6 N3 H3 119.7
H4A N4 H4B 120.0
C4 N4 H4A 120.0
C4 N4 H4B 120.0
N1 C1 C6 115.04(17)
C2 C1 N1 124.83(18)
C2 C1 C6 120.09(18)
C1 C2 H2 119.2
C1 C2 C3 121.63(18)
C3 C2 H2 119.2
N2 C3 C2 126.7(2)
N2 C3 C4 114.98(19)
C2 C3 C4 118.21(19)
N4 C4 C3 115.2(2)
N4 C4 C5 124.8(2)
C5 C4 C3 120.05(19)
C4 C5 H5 118.9
C4 C5 C6 122.14(19)
C6 C5 H5 118.9
N3 C6 C1 116.21(19)
N3 C6 C5 125.94(19)
C5 C6 C1 117.85(18)
C8 C7 N1 119.97(19)
C8 C7 C12 119.86(19)
C12 C7 N1 120.05(18)
C7 C8 H8A 120.2
C7 C8 C9 119.51(19)
C9 C8 H8A 120.2
C8 C9 C13 118.8(2)
C10 C9 C8 121.20(19)
C10 C9 C13 119.9(2)
C9 C10 H10 120.7
C9 C10 C11 118.5(2)
C11 C10 H10 120.7
C10 C11 C14 119.7(2)
C12 C11 C10 121.4(2)
C12 C11 C14 118.9(2)
C7 C12 H12 120.3
C11 C12 C7 119.5(2)
C11 C12 H12 120.3
F1 C13 F2 105.4(3)
F1 C13 F3 107.9(2)
F1 C13 C9 113.2(2)
F2 C13 F3 104.1(2)
F2 C13 C9 112.7(2)
F3 C13 C9 112.8(2)
C16 C15 N2 122.1(2)
C16 C15 C20 119.5(2)
C20 C15 N2 117.9(2)
C15 C16 H16 120.0
C17 C16 C15 119.9(3)
C17 C16 H16 120.0
C16 C17 C18 120.9(3)
C16 C17 C21 120.9(3)
C18 C17 C21 118.2(3)
C17 C18 H18 120.7
C19 C18 C17 118.5(3)
C19 C18 H18 120.7
C18 C19 C20 121.3(3)
C18 C19 C22 120.7(3)
C20 C19 C22 118.0(4)
C15 C20 H20 120.1
C19 C20 C15 119.7(3)
C19 C20 H20 120.1
F10 C21 F11 101.6(5)
F10 C21 C17 112.0(4)
C23 N5 C29 123.5(2)
C25 N6 H6 117.5
C25 N6 C37 125.05(19)
C37 N6 H6 117.5
H7A N7 H7B 120.0
C28 N7 H7A 120.0
C28 N7 H7B 120.0
C26 N8 H8 119.8
N5 C23 C24 126.9(2)
N5 C23 C28 114.8(2)
C24 C23 C28 118.2(2)
C23 C24 H24 119.2
C25 C24 C23 121.5(2)
C25 C24 H24 119.2
N6 C25 C24 125.35(19)
N6 C25 C26 114.55(19)
C24 C25 C26 120.1(2)
N8 C26 C25 116.7(2)
N8 C26 C27 125.8(2)
C27 C26 C25 117.6(2)
C26 C27 H27 118.9
C28 C27 C26 122.3(2)
C28 C27 H27 118.9
N7 C28 C23 115.0(2)
C27 C28 N7 124.8(2)
C27 C28 C23 120.1(2)
C30 C29 N5 121.9(2)
C34 C29 N5 118.5(2)
C34 C29 C30 119.2(2)
C29 C30 H30 120.2
C31 C30 C29 119.7(2)
C31 C30 H30 120.2
C30 C31 C32 121.2(2)
C30 C31 C35 120.3(2)
C32 C31 C35 118.5(2)
C31 C32 H32 120.6
C33 C32 C31 118.7(2)
C33 C32 H32 120.6
C32 C33 C34 121.0(2)
C32 C33 C36 120.1(3)
C34 C33 C36 118.8(3)
C29 C34 H34 119.9
C33 C34 C29 120.1(3)
C33 C34 H34 119.9
C38 C37 N6 120.1(2)
C42 C37 N6 120.0(2)
C42 C37 C38 119.8(2)
C37 C38 H38 120.2
C37 C38 C39 119.6(2)
C39 C38 H38 120.2
C38 C39 C43 118.7(3)
C40 C39 C38 121.1(2)
C40 C39 C43 120.2(2)
C39 C40 H40 120.6
C39 C40 C41 118.8(2)
C41 C40 H40 120.6
C40 C41 C44 120.4(3)
C42 C41 C40 120.8(3)
C42 C41 C44 118.8(3)
C37 C42 C41 119.8(2)
C37 C42 H42 120.1
C41 C42 H42 120.1

loop_
_geom_bond_atom_site_label_1
_geom_bond_atom_site_label_2
_geom_bond_distance
F1 C13 1.305(3)
F2 C13 1.323(3)
F3 C13 1.332(3)
F10 F13 0.64(2)
F10 F15 1.65(3)
F10 C21 1.356(7)
N1 H1 0.8600
N1 C1 1.362(3)
N1 C7 1.413(3)
N2 C3 1.292(3)
N2 C15 1.411(3)
N3 H3 0.8597
N3 C6 1.291(3)
N4 H4A 0.8600
N4 H4B 0.8600
N4 C4 1.351(3)
C1 C2 1.360(3)
C1 C6 1.496(3)
C2 H2 0.9300
C2 C3 1.435(3)
C3 C4 1.491(3)
C4 C5 1.353(3)
C5 H5 0.9300
C5 C6 1.433(3)
C7 C8 1.382(3)
C7 C12 1.394(3)
C8 H8A 0.9300
C8 C9 1.392(3)
C9 C10 1.379(3)
C9 C13 1.498(3)
C10 H10 0.9300
C10 C11 1.383(3)
C11 C12 1.382(3)
C11 C14 1.497(3)
C12 H12 0.9300
C15 C16 1.384(4)
C15 C20 1.390(4)
C16 H16 0.9300
C16 C17 1.380(4)
C17 C18 1.393(5)
C17 C21 1.490(5)
C18 H18 0.9300
C18 C19 1.375(5)
C19 C20 1.380(4)
C19 C22 1.498(5)
C20 H20 0.9300
N5 C23 1.290(3)
N5 C29 1.407(3)
N6 H6 0.8600
N6 C25 1.361(3)
N6 C37 1.410(3)
N7 H7A 0.8600
N7 H7B 0.8600
N7 C28 1.357(3)
N8 H8 0.8597
N8 C26 1.283(3)
C23 C24 1.435(3)
C23 C28 1.490(3)
C24 H24 0.9300
C24 C25 1.361(3)
C25 C26 1.496(3)
C26 C27 1.437(3)
C27 H27 0.9300
C27 C28 1.347(4)
C29 C30 1.395(4)
C29 C34 1.391(4)
C30 H30 0.9300
C30 C31 1.384(4)
C31 C32 1.388(4)
C31 C35 1.494(4)
C32 H32 0.9300
C32 C33 1.379(4)
C33 C34 1.383(4)
C33 C36 1.483(4)
C34 H34 0.9300
C37 C38 1.386(3)
C37 C42 1.385(4)
C38 H38 0.9300
C38 C39 1.392(3)
C39 C40 1.376(4)
C39 C43 1.500(4)
C40 H40 0.9300
C40 C41 1.387(4)
C41 C42 1.386(3)
C41 C44 1.488(4)
C42 H42 0.9300
